data_7101910
loop_
_publ_author_name
'Krakowiak, Agnieszka'
'Kaczmarek, Renata'
'Baraniak, Janina'
'Wieczorek, Micha\/l'
'Stec, Wojciech J'

_publ_section_title
;
 Stereochemistry of rHint1 hydrolase assisted cleavage of P-N bond in
 nucleoside 5'-O-phosphoramidothioates.
;
_journal_issue 21
_journal_name_full 'Chemical communications (Cambridge, England)'
_journal_page_first 2163
_journal_page_last 2165
_journal_paper_doi 10.1039/b615160d
_journal_year 2007
_chemical_absolute_configuration rm
_chemical_formula_moiety 'C14 H17 N2 O3 P S2'
_chemical_formula_sum 'C14 H17 N2 O3 P S2'
_chemical_formula_weight 356.41
_chemical_name_common 'N-(2-thiono-1,3,2-oxathiaphospholanyl)tryptophan methyl ester'
_chemical_name_systematic
;
N-(2-thiono-1,3,2-oxathiaphospholanyl)tryptophan methyl ester
;
_space_group_IT_number 4
_symmetry_cell_setting monoclinic
_symmetry_space_group_name_Hall 'P 2yb'
_symmetry_space_group_name_H-M 'P 1 21 1'
_atom_sites_solution_hydrogens geom
_atom_sites_solution_primary direct
_atom_sites_solution_secondary difmap
_audit_creation_date 2006-07-13T16:27:56-00:00
_audit_creation_method 'WinGX routine CIF_UPDATE'
_cell_angle_alpha 90
_cell_angle_beta 104.847(6)
_cell_angle_gamma 90
_cell_formula_units_Z 2
_cell_length_a 8.4537(6)
_cell_length_b 9.5906(7)
_cell_length_c 10.0814(8)
_cell_measurement_reflns_used 5000
_cell_measurement_temperature 110(2)
_cell_measurement_theta_max 28.53
_cell_measurement_theta_min 3.53
_cell_volume 790.07(10)
_computing_cell_refinement 'CrysAlis RED (KM4CCD software, 2000)'
_computing_data_collection 'CrysAlis CCD (KM4CCD software, 2000)'
_computing_data_reduction 'CrysAlis RED'
_computing_structure_refinement 'SHELXL-97 (Sheldrick, 1997)'
_computing_structure_solution 'SHELXS-97 (Sheldrick, 1990)'
_diffrn_ambient_temperature 110(2)
_diffrn_measured_fraction_theta_full 0.981
_diffrn_measured_fraction_theta_max 0.981
_diffrn_measurement_device_type 'KUMA KM4 CCD \k-geometry diffractometer'
_diffrn_measurement_method \w
_diffrn_radiation_monochromator graphite
_diffrn_radiation_type MoK\a
_diffrn_radiation_wavelength 0.71073
_diffrn_reflns_av_R_equivalents 0.023
_diffrn_reflns_av_unetI/netI 0.019
_diffrn_reflns_limit_h_max 10
_diffrn_reflns_limit_h_min -10
_diffrn_reflns_limit_k_max 12
_diffrn_reflns_limit_k_min -11
_diffrn_reflns_limit_l_max 13
_diffrn_reflns_limit_l_min -8
_diffrn_reflns_number 5191
_diffrn_reflns_theta_full 27.5
_diffrn_reflns_theta_max 27.5
_diffrn_reflns_theta_min 3.53
_exptl_absorpt_coefficient_mu 0.451
_exptl_absorpt_correction_T_max 0.9152
_exptl_absorpt_correction_T_min 0.758
_exptl_absorpt_correction_type analytical
_exptl_absorpt_process_details '(CrysAlis RED; KM4CCD software, 2000)'
_exptl_crystal_colour colourless
_exptl_crystal_density_diffrn 1.498
_exptl_crystal_density_method 'not measured'
_exptl_crystal_description needle
_exptl_crystal_F_000 372
_exptl_crystal_size_max 0.65
_exptl_crystal_size_mid 0.55
_exptl_crystal_size_min 0.2
_refine_diff_density_max 0.206
_refine_diff_density_min -0.219
_refine_diff_density_rms 0.041
_refine_ls_abs_structure_details 'Flack H D (1983), Acta Cryst. A39, 876-881'
_refine_ls_abs_structure_Flack 0.03(4)
_refine_ls_extinction_coef 0.021(2)
_refine_ls_extinction_expression Fc^*^=kFc[1+0.001xFc^2^\l^3^/sin(2\q)]^-1/4^
_refine_ls_extinction_method SHELXL
_refine_ls_goodness_of_fit_ref 1.028
_refine_ls_hydrogen_treatment mixed
_refine_ls_matrix_type full
_refine_ls_number_parameters 268
_refine_ls_number_reflns 3383
_refine_ls_number_restraints 1
_refine_ls_restrained_S_all 1.028
_refine_ls_R_factor_all 0.0205
_refine_ls_R_factor_gt 0.0201
_refine_ls_shift/su_max 0.001
_refine_ls_shift/su_mean 0
_refine_ls_structure_factor_coef Fsqd
_refine_ls_weighting_details 'calc w=1/[\s^2^(Fo^2^)+(0.0319P)^2^+0.1845P] where P=(Fo^2^+2Fc^2^)/3'
_refine_ls_weighting_scheme calc
_refine_ls_wR_factor_gt 0.0524
_refine_ls_wR_factor_ref 0.0527
_reflns_number_gt 3330
_reflns_number_total 3383
_reflns_threshold_expression >2sigma(I)
_cod_data_source_file b615160d.txt
_cod_data_source_block wie5dc
_cod_original_sg_symbol_H-M 'P 21'
_cod_database_code 7101910

loop_
_symmetry_equiv_pos_as_xyz
'x, y, z'
'-x, y+1/2, -z'

loop_
_atom_site_label
_atom_site_type_symbol
_atom_site_fract_x
_atom_site_fract_y
_atom_site_fract_z
_atom_site_U_iso_or_equiv
_atom_site_adp_type
_atom_site_occupancy
_atom_site_calc_flag
P1 P 0.31419(4) 0.13856(4) 0.51866(3) 0.01188(8) Uani 1 d
S1 S 0.06394(4) 0.14926(3) 0.42450(3) 0.01602(8) Uani 1 d
S2 S 0.36907(5) 0.19891(4) 0.70733(3) 0.02093(9) Uani 1 d
O1 O 0.33756(12) -0.02317(10) 0.48582(10) 0.0150(2) Uani 1 d
O2 O 0.55766(12) 0.11003(11) 0.13509(10) 0.0186(2) Uani 1 d
O3 O 0.68882(13) 0.10452(12) 0.35870(11) 0.0209(2) Uani 1 d
N1 N 0.42599(15) 0.21671(14) 0.43264(12) 0.0144(2) Uani 1 d
H1N H 0.464(3) 0.279(2) 0.462(2) 0.024(6) Uiso 1 d
N2 N 0.01631(17) 0.51314(15) 0.27066(14) 0.0182(3) Uani 1 d
H2N H -0.022(2) 0.560(2) 0.305(2) 0.018(5) Uiso 1 d
C1 C 0.05011(19) -0.03400(16) 0.37620(17) 0.0206(3) Uani 1 d
H11 H -0.052(3) -0.073(2) 0.385(2) 0.027(5) Uiso 1 d
H12 H 0.052(3) -0.042(2) 0.282(2) 0.025(5) Uiso 1 d
C2 C 0.19165(17) -0.10723(17) 0.47374(17) 0.0197(3) Uani 1 d
H21 H 0.175(2) -0.116(2) 0.565(2) 0.021(5) Uiso 1 d
H22 H 0.216(3) -0.198(2) 0.431(2) 0.030(5) Uiso 1 d
C3 C 0.41394(16) 0.19809(16) 0.28734(13) 0.0133(2) Uani 1 d
H31 H 0.328(2) 0.134(2) 0.2495(16) 0.012(4) Uiso 1 d
C4 C 0.57024(16) 0.13171(16) 0.26796(13) 0.0142(2) Uani 1 d
C5 C 0.38079(17) 0.33826(15) 0.21017(14) 0.0156(3) Uani 1 d
H51 H 0.472(2) 0.404(2) 0.2510(19) 0.018(4) Uiso 1 d
H52 H 0.386(2) 0.316(2) 0.115(2) 0.019(4) Uiso 1 d
C6 C 0.21879(17) 0.39838(15) 0.21098(15) 0.0154(3) Uani 1 d
C7 C 0.18169(19) 0.48428(16) 0.30660(15) 0.0180(3) Uani 1 d
H71 H 0.252(3) 0.526(2) 0.388(2) 0.029(5) Uiso 1 d
C8 C -0.05615(18) 0.44584(15) 0.15042(14) 0.0162(3) Uani 1 d
C9 C -0.21752(19) 0.44565(17) 0.07278(16) 0.0198(3) Uani 1 d
H91 H -0.298(3) 0.503(2) 0.101(2) 0.033(6) Uiso 1 d
C10 C -0.2544(2) 0.36681(17) -0.04617(16) 0.0222(3) Uani 1 d
H101 H -0.362(3) 0.364(2) -0.104(2) 0.033(6) Uiso 1 d
C11 C -0.1342(2) 0.28909(17) -0.08656(16) 0.0213(3) Uani 1 d
H111 H -0.165(2) 0.226(2) -0.169(2) 0.028(5) Uiso 1 d
C21 C 0.70033(19) 0.05128(18) 0.10218(16) 0.0210(3) Uani 1 d
H211 H 0.676(2) 0.055(3) 0.001(2) 0.029(5) Uiso 1 d
H212 H 0.722(3) -0.041(3) 0.137(2) 0.028(5) Uiso 1 d
H213 H 0.794(2) 0.108(2) 0.1377(19) 0.023(5) Uiso 1 d
C12 C 0.02634(19) 0.29095(16) -0.01026(15) 0.0176(3) Uani 1 d
H121 H 0.108(2) 0.233(2) -0.0345(19) 0.018(4) Uiso 1 d
C13 C 0.06826(17) 0.37099(16) 0.11017(14) 0.0145(3) Uani 1 d

loop_
_atom_site_aniso_label
_atom_site_aniso_U_11
_atom_site_aniso_U_22
_atom_site_aniso_U_33
_atom_site_aniso_U_23
_atom_site_aniso_U_13
_atom_site_aniso_U_12
P1 0.01148(15) 0.01096(16) 0.01334(15) 0.00139(12) 0.00345(11) 0.00066(12)
S1 0.01124(15) 0.01403(17) 0.02260(16) 0.00166(13) 0.00400(11) 0.00192(13)
S2 0.02683(19) 0.02186(18) 0.01431(16) -0.00187(14) 0.00563(13) -0.00255(15)
O1 0.0125(5) 0.0111(5) 0.0211(5) 0.0015(4) 0.0036(4) 0.0014(3)
O2 0.0168(5) 0.0237(6) 0.0157(5) -0.0017(4) 0.0046(4) 0.0023(4)
O3 0.0158(5) 0.0262(6) 0.0192(5) 0.0002(4) 0.0015(4) 0.0043(4)
N1 0.0145(6) 0.0136(6) 0.0152(5) -0.0009(5) 0.0039(4) -0.0042(5)
N2 0.0219(7) 0.0154(6) 0.0196(6) -0.0041(5) 0.0096(5) 0.0020(5)
C1 0.0149(7) 0.0161(7) 0.0286(8) -0.0043(6) 0.0013(6) -0.0011(5)
C2 0.0148(7) 0.0128(7) 0.0309(8) 0.0004(5) 0.0049(6) -0.0013(5)
C3 0.0125(6) 0.0137(6) 0.0136(6) 0.0009(5) 0.0032(4) -0.0021(5)
C4 0.0145(6) 0.0115(6) 0.0164(6) 0.0010(5) 0.0035(5) -0.0018(5)
C5 0.0168(7) 0.0142(7) 0.0162(6) 0.0038(5) 0.0051(5) -0.0003(5)
C6 0.0165(7) 0.0135(7) 0.0161(7) 0.0035(5) 0.0042(5) 0.0006(5)
C7 0.0218(7) 0.0160(7) 0.0155(7) 0.0004(5) 0.0039(5) -0.0003(5)
C8 0.0204(7) 0.0122(7) 0.0176(6) 0.0010(5) 0.0075(5) 0.0002(5)
C9 0.0174(7) 0.0171(7) 0.0265(7) 0.0010(6) 0.0084(6) 0.0023(6)
C10 0.0183(7) 0.0200(8) 0.0259(8) 0.0010(6) 0.0011(6) -0.0024(6)
C11 0.0245(8) 0.0191(8) 0.0194(7) -0.0034(6) 0.0038(6) -0.0040(6)
C21 0.0222(8) 0.0215(8) 0.0216(7) -0.0025(6) 0.0094(6) 0.0028(6)
C12 0.0219(8) 0.0141(7) 0.0185(6) -0.0004(5) 0.0082(5) 0.0004(5)
C13 0.0166(6) 0.0123(6) 0.0153(6) 0.0029(5) 0.0052(5) 0.0006(5)

loop_
_atom_type_symbol
_atom_type_description
_atom_type_scat_dispersion_real
_atom_type_scat_dispersion_imag
_atom_type_scat_source
C C 0.0033 0.0016 'International Tables Vol C Tables 4.2.6.8 and 6.1.1.4'
H H 0 0 'International Tables Vol C Tables 4.2.6.8 and 6.1.1.4'
N N 0.0061 0.0033 'International Tables Vol C Tables 4.2.6.8 and 6.1.1.4'
O O 0.0106 0.006 'International Tables Vol C Tables 4.2.6.8 and 6.1.1.4'
P P 0.1023 0.0942 'International Tables Vol C Tables 4.2.6.8 and 6.1.1.4'
S S 0.1246 0.1234 'International Tables Vol C Tables 4.2.6.8 and 6.1.1.4'

loop_
_geom_angle_atom_site_label_1
_geom_angle_atom_site_label_2
_geom_angle_atom_site_label_3
_geom_angle
O1 P1 N1 102.51(6)
O1 P1 S2 118.77(4)
N1 P1 S2 111.30(5)
O1 P1 S1 96.74(4)
N1 P1 S1 113.32(5)
S2 P1 S1 113.18(2)
C1 S1 P1 93.57(5)
C2 O1 P1 113.96(9)
C4 O2 C21 115.81(11)
C3 N1 P1 125.64(10)
C3 N1 H1N 115.6(18)
P1 N1 H1N 115.7(18)
C8 N2 C7 109.32(13)
C8 N2 H2N 126.1(16)
C7 N2 H2N 124.3(16)
C2 C1 S1 106.77(11)
C2 C1 H11 109.5(13)
S1 C1 H11 110.4(13)
C2 C1 H12 113.4(12)
S1 C1 H12 109.1(13)
H11 C1 H12 107.7(17)
O1 C2 C1 108.06(13)
O1 C2 H21 107.4(12)
C1 C2 H21 112.0(12)
O1 C2 H22 104.6(13)
C1 C2 H22 109.3(12)
H21 C2 H22 115.0(17)
N1 C3 C4 109.97(11)
N1 C3 C5 110.98(12)
C4 C3 C5 110.54(11)
N1 C3 H31 109.5(10)
C4 C3 H31 105.9(11)
C5 C3 H31 109.8(11)
O3 C4 O2 124.64(13)
O3 C4 C3 125.14(12)
O2 C4 C3 110.22(11)
C6 C5 C3 112.55(11)
C6 C5 H51 111.5(11)
C3 C5 H51 108.7(11)
C6 C5 H52 110.8(12)
C3 C5 H52 104.6(13)
H51 C5 H52 108.4(16)
C7 C6 C13 106.76(13)
C7 C6 C5 128.06(14)
C13 C6 C5 125.15(13)
C6 C7 N2 109.67(14)
C6 C7 H71 130.4(13)
N2 C7 H71 120.0(13)
N2 C8 C9 130.61(14)
N2 C8 C13 107.19(13)
C9 C8 C13 122.19(14)
C10 C9 C8 117.40(14)
C10 C9 H91 122.9(13)
C8 C9 H91 119.6(13)
C9 C10 C11 121.50(14)
C9 C10 H101 121.0(14)
C11 C10 H101 117.5(13)
C12 C11 C10 120.97(14)
C12 C11 H111 118.5(12)
C10 C11 H111 120.5(12)
O2 C21 H211 105.1(12)
O2 C21 H212 111.6(13)
H211 C21 H212 112.4(18)
O2 C21 H213 110.7(12)
H211 C21 H213 107.4(17)
H212 C21 H213 109.5(18)
C11 C12 C13 118.97(14)
C11 C12 H121 121.1(11)
C13 C12 H121 119.7(11)
C12 C13 C8 118.94(13)
C12 C13 C6 134.00(14)
C8 C13 C6 107.06(12)

loop_
_geom_bond_atom_site_label_1
_geom_bond_atom_site_label_2
_geom_bond_distance
P1 O1 1.6088(11)
P1 N1 1.6208(12)
P1 S2 1.9277(5)
P1 S1 2.0876(5)
S1 C1 1.8196(16)
O1 C2 1.4523(17)
O2 C4 1.3326(17)
O2 C21 1.4448(18)
O3 C4 1.2000(17)
N1 C3 1.4531(17)
N1 H1N 0.71(2)
N2 C8 1.371(2)
N2 C7 1.379(2)
N2 H2N 0.69(2)
C1 C2 1.513(2)
C1 H11 0.96(2)
C1 H12 0.95(2)
C2 H21 0.97(2)
C2 H22 1.01(2)
C3 C4 1.5237(18)
C3 C5 1.542(2)
C3 H31 0.950(18)
C5 C6 1.4879(19)
C5 H51 1.00(2)
C5 H52 0.993(19)
C6 C7 1.364(2)
C6 C13 1.435(2)
C7 H71 0.97(2)
C8 C9 1.388(2)
C8 C13 1.416(2)
C9 C10 1.384(2)
C9 H91 0.98(2)
C10 C11 1.403(2)
C10 H101 0.95(2)
C11 C12 1.378(2)
C11 H111 1.01(2)
C21 H211 0.99(2)
C21 H212 0.95(2)
C21 H213 0.96(2)
C12 C13 1.403(2)
C12 H121 0.96(2)

loop_
_geom_hbond_atom_site_label_D
_geom_hbond_atom_site_label_H
_geom_hbond_atom_site_label_A
_geom_hbond_distance_DH
_geom_hbond_distance_HA
_geom_hbond_distance_DA
_geom_hbond_angle_DHA
_geom_hbond_site_symmetry_A
C5 H52 O2 0.993(19) 2.43(2) 2.8600(18) 105.5(14) .
C9 H91 S2 0.98(2) 2.86(2) 3.7297(16) 148.3(17) 2_556
C7 H71 O3 0.97(2) 2.58(2) 3.4671(18) 151.9(17) 2_656
N1 H1N O1 0.71(2) 2.50(2) 3.1706(16) 160(2) 2_656

loop_
_geom_torsion_atom_site_label_1
_geom_torsion_atom_site_label_2
_geom_torsion_atom_site_label_3
_geom_torsion_atom_site_label_4
_geom_torsion
O1 P1 S1 C1 1.36(7)
N1 P1 S1 C1 108.12(8)
S2 P1 S1 C1 -123.94(6)
N1 P1 O1 C2 -144.14(10)
S2 P1 O1 C2 92.75(10)
S1 P1 O1 C2 -28.38(10)
O1 P1 N1 C3 53.54(13)
S2 P1 N1 C3 -178.46(10)
S1 P1 N1 C3 -49.56(13)
P1 S1 C1 C2 23.42(11)
P1 O1 C2 C1 50.04(15)
S1 C1 C2 O1 -45.05(15)
P1 N1 C3 C4 -114.78(12)
P1 N1 C3 C5 122.59(12)
C21 O2 C4 O3 -0.9(2)
C21 O2 C4 C3 178.12(12)
N1 C3 C4 O3 -3.1(2)
C5 C3 C4 O3 119.78(15)
N1 C3 C4 O2 177.89(12)
C5 C3 C4 O2 -59.22(15)
N1 C3 C5 C6 -65.06(15)
C4 C3 C5 C6 172.64(12)
C3 C5 C6 C7 88.30(18)
C3 C5 C6 C13 -89.28(17)
C13 C6 C7 N2 -0.48(17)
C5 C6 C7 N2 -178.41(13)
C8 N2 C7 C6 -0.04(18)
C7 N2 C8 C9 -178.25(16)
C7 N2 C8 C13 0.54(17)
N2 C8 C9 C10 179.70(15)
C13 C8 C9 C10 1.1(2)
C8 C9 C10 C11 0.5(2)
C9 C10 C11 C12 -1.4(3)
C10 C11 C12 C13 0.7(2)
C11 C12 C13 C8 0.8(2)
C11 C12 C13 C6 -178.96(16)
N2 C8 C13 C12 179.35(13)
C9 C8 C13 C12 -1.7(2)
N2 C8 C13 C6 -0.82(16)
C9 C8 C13 C6 178.10(14)
C7 C6 C13 C12 -179.40(16)
C5 C6 C13 C12 -1.4(3)
C7 C6 C13 C8 0.79(16)
C5 C6 C13 C8 178.80(13)
